data_7241823
loop_
_publ_author_name
'Dinca, Alina S.'
'Dogaru, Andreea'
'Ion, Adrian E.'
'Nica, Simona'
'Dumitrescu, Dan'
'Shova, Sergiu'
'Lloret, Francesc'
'Julve, Miguel'
'Andruh, Marius'

_publ_section_title
;
 An original 3D coordination polymer constructed from trinuclear nodes and
 tetracarboxylato spacers
;
_journal_issue 6
_journal_name_full CrystEngComm
_journal_page_first 1332
_journal_page_last 1335
_journal_paper_doi 10.1039/D0CE01667E
_journal_volume 23
_journal_year 2021
_chemical_formula_moiety '0.13(C912 H1080 Cu96 N192 O288)'
_chemical_formula_sum 'C114 H135 Cu12 N24 O36'
_chemical_formula_weight 3179.93
_space_group_crystal_system cubic
_space_group_IT_number 197
_space_group_name_Hall 'I 2 2 3'
_space_group_name_H-M_alt 'I 2 3'
_atom_sites_solution_hydrogens mixed
_audit_creation_date 2020-11-15
_audit_creation_method
;
Olex2 1.2
(compiled 2018.05.29 svn.r3508 for OlexSys, GUI svn.r5506)
;
_audit_update_record
;
2020-11-15 deposited with the CCDC.	2020-12-03 downloaded from the CCDC.
;
_cell_angle_alpha 90
_cell_angle_beta 90
_cell_angle_gamma 90
_cell_formula_units_Z 8
_cell_length_a 36.336(4)
_cell_length_b 36.336(4)
_cell_length_c 36.336(4)
_cell_measurement_reflns_used 53672
_cell_measurement_temperature 100(2)
_cell_measurement_theta_max 22.796
_cell_measurement_theta_min 1.104
_cell_volume 47975(9)
_computing_molecular_graphics 'Olex2 (Dolomanov et al., 2009)'
_computing_publication_material 'Olex2 (Dolomanov et al., 2009)'
_computing_structure_refinement 'ShelXL (Sheldrick, 2015)'
_computing_structure_solution 'SHELXT 2014/5 (Sheldrick, 2014)'
_diffrn_ambient_temperature 100(2)
_diffrn_measured_fraction_theta_full 0.998
_diffrn_measured_fraction_theta_max 0.998
_diffrn_measurement_device_type 'Arinax MD2S/Pilatus 6M, XRD2 beamline'
_diffrn_measurement_method 'rotating crystal'
_diffrn_radiation_type synchrotron
_diffrn_radiation_wavelength 0.700
_diffrn_reflns_av_R_equivalents 0.0475
_diffrn_reflns_av_unetI/netI 0.0147
_diffrn_reflns_Laue_measured_fraction_full 0.998
_diffrn_reflns_Laue_measured_fraction_max 0.998
_diffrn_reflns_limit_h_max 40
_diffrn_reflns_limit_h_min -40
_diffrn_reflns_limit_k_max 40
_diffrn_reflns_limit_k_min -40
_diffrn_reflns_limit_l_max 40
_diffrn_reflns_limit_l_min -40
_diffrn_reflns_number 219765
_diffrn_reflns_point_group_measured_fraction_full 0.999
_diffrn_reflns_point_group_measured_fraction_max 0.999
_diffrn_reflns_theta_full 22.796
_diffrn_reflns_theta_max 22.796
_diffrn_reflns_theta_min 1.104
_exptl_absorpt_coefficient_mu 1.045
_exptl_crystal_colour blue
_exptl_crystal_density_diffrn 0.881
_exptl_crystal_description prism
_exptl_crystal_F_000 12984
_exptl_crystal_size_max 0.05
_exptl_crystal_size_mid 0.03
_exptl_crystal_size_min 0.01
_refine_diff_density_max 1.080
_refine_diff_density_min -0.553
_refine_diff_density_rms 0.078
_refine_ls_abs_structure_details
;
 Refined as an inversion twin.
;
_refine_ls_abs_structure_Flack 0.25(2)
_refine_ls_extinction_coef 0.00003(3)
_refine_ls_extinction_expression Fc^*^=kFc[1+0.001xFc^2^\l^3^/sin(2\q)]^-1/4^
_refine_ls_extinction_method 'SHELXL-2018/1 (Sheldrick 2018)'
_refine_ls_goodness_of_fit_ref 1.030
_refine_ls_hydrogen_treatment constr
_refine_ls_matrix_type full
_refine_ls_number_parameters 349
_refine_ls_number_reflns 11372
_refine_ls_number_restraints 434
_refine_ls_restrained_S_all 1.095
_refine_ls_R_factor_all 0.0753
_refine_ls_R_factor_gt 0.0673
_refine_ls_shift/su_max 0.000
_refine_ls_shift/su_mean 0.000
_refine_ls_structure_factor_coef Fsqd
_refine_ls_weighting_details 'w=1/[\s^2^(Fo^2^)+(0.1544P)^2^+45.6318P] where P=(Fo^2^+2Fc^2^)/3'
_refine_ls_weighting_scheme calc
_refine_ls_wR_factor_gt 0.1939
_refine_ls_wR_factor_ref 0.2087
_reflns_Friedel_coverage 0.896
_reflns_Friedel_fraction_full 1.000
_reflns_Friedel_fraction_max 1.000
_reflns_number_gt 9839
_reflns_number_total 11372
_reflns_threshold_expression 'I > 2\s(I)'
_cod_data_source_file d0ce01667e2.cif
_cod_data_source_block ad_mof_o22_c2
_cod_depositor_comments 'Adding full bibliography for 7241823.cif.'
_cod_original_cell_volume 47975(17)
_cod_database_code 7241823
_shelx_shelxl_version_number 2018/1
_shelx_space_group_comment
;
The symmetry employed for this shelxl refinement is uniquely defined
by the following loop, which should always be used as a source of
symmetry information in preference to the above space-group names.
They are only intended as comments.
;
_olex2_refinement_description
;
1. Twinned data refinement
 Scales: 0.75(2)
 0.25(2)
2. Fixed Uiso
 At 1.2 times of:
  All C(H) groups, All C(H,H) groups
 At 1.5 times of:
  All C(H,H,H) groups
3. Restrained distances
 C9X-C8X = C8-C9 = C16X-C12X = C16-C12 = C11-C17 = C11X-C17X
 1.5 with sigma of 0.01
 C23X-C24X = C23-C24 = C25-C21 = C25X-C21X = C19X-C26X = C19-C26
 1.5 with sigma of 0.01
 N7-C25 = N7X-C25X = N5-C24 = N5X-C24X = N3-C27 = N3X-C27X = N1-C4 = N1X-C4X
 1.27 with sigma of 0.001
 N1X-C4X = N1-C4
 1.4 with sigma of 0.01
 N7-C35 = N7X-C35X
 1.4 with sigma of 0.01
 N3X-C27X = N3-C27
 1.4 with sigma of 0.01
 N1X-C4X = N1-C4 = N7X-C35X = N7-C35 = N3-C27 = N3X-C27X = N5-C31 = N5X-C31X
 1.4 with sigma of 0.01
 C28X-C27X = C27-C28 = C35X-C36X = C35-C36 = C31X-C32X = C32-C31 = C5X-C4X =
 C4-C5
 1.46 with sigma of 0.01
 N2X-C7X \\sim N2-C7 \\sim N2X-C6X \\sim N2-C6 \\sim N6X-C33X \\sim N6-C34
\\sim N6X-C34X \\sim N6-C33 ~
 N4X-C29X \\sim N4-C29 \\sim N4X-C30X \\sim N4-C30 \\sim N8X-C38X \\sim N8-C38
\\sim N8X-C37X \\sim N8-C37
 with sigma of 0.01
 N7X-C25X \\sim N7-C25 \\sim N3X-C27X \\sim N3-C27 \\sim N1X-C3X \\sim N1-C3
 with sigma of 0.01
 C28X-C27X \\sim C31X-C32 \\sim C36-C35X \\sim C5X-C4X
 with sigma of 0.01
 O9-C16 \\sim O9X-C16X \\sim O8-C16 \\sim O8X-C16X \\sim O7-C15 \\sim O7X-C15X
\\sim O6-C15 \\sim O6X-C15X
 \\sim O2X-C17X \\sim O2-C17 \\sim O3X-C17X \\sim O3-C17 \\sim O5X-C8X \\sim
O5-C8 \\sim O4-C8 \\sim O4X-C8X
 with sigma of 0.01
 Cu2X-O10X \\sim Cu2-O10 \\sim Cu2X-O4X \\sim Cu2-O4 \\sim Cu4X-O12X \\sim
Cu4-O12 \\sim Cu3X-O11X ~
 Cu3-O11 \\sim Cu1-O1 \\sim Cu1X-O1X
 with sigma of 0.01
 Cu3-N6 \\sim Cu3X-N6X \\sim Cu2X-N4X \\sim Cu2-N4 \\sim Cu1-N2 \\sim Cu1X-N2X
\\sim Cu4X-N8X \\sim Cu4-N8
 with sigma of 0.01
 Cu4X-N7X \\sim Cu4-N7 \\sim Cu3-N5 \\sim Cu3X-N5X \\sim Cu2-N4 \\sim Cu2X-N4X
\\sim Cu1-N1 \\sim Cu1X-N1X
 with sigma of 0.01
4. Uiso/Uaniso restraints and constraints
: with sigma of 0.01 and sigma for terminal atoms of 0.02
Uanis(Cu1X) = Uanis(Cu3X) = Uanis(Cu2X) = Uanis(Cu4) = Uanis(Cu2) = Uanis(Cu4X)
= Uanis(Cu3) = Uanis(Cu1)
Uiso(N3) = Uiso(N3X) = Uiso(N7) = Uiso(N7X) = Uiso(N5) = Uiso(N5X) = Uiso(N1X)
= Uiso(N1)
Uiso(N4X) = Uiso(N4) = Uiso(N8X) = Uiso(N8) = Uiso(N6) = Uiso(N6X) = Uiso(N2) =
Uiso(N2X)
Uiso(O11) = Uiso(O11X) = Uiso(O12) = Uiso(O12X) = Uiso(O10X) = Uiso(O10)
Uiso(O2X) = Uiso(O2) = Uiso(O3X) = Uiso(O3) = Uiso(O4X) = Uiso(O4) = Uiso(O5X)
= Uiso(O5) = Uiso(O6X) = Uiso(O6) = Uiso(O7X) = Uiso(O7) = Uiso(O8X) = Uiso(O8)
= Uiso(O9X) = Uiso(O9)
Uiso(O1X) = Uiso(O1)
Uiso(C23) = Uiso(C21) = Uiso(C20) = Uiso(C19) = Uiso(C18) = Uiso(C18X) =
Uiso(C23X) = Uiso(C21X) = Uiso(C20X) = Uiso(C19X) = Uiso(C22) = Uiso(C22X)
Uiso(C13X) = Uiso(C14X) = Uiso(C9X) = Uiso(C10X) = Uiso(C11X) = Uiso(C12X) =
Uiso(C13) = Uiso(C14) = Uiso(C9) = Uiso(C10) = Uiso(C11) = Uiso(C12)
Uiso(C24X) = Uiso(C24) = Uiso(C25X) = Uiso(C25) = Uiso(C26) = Uiso(C26X)
Uiso(C16X) = Uiso(C16) = Uiso(C15) = Uiso(C15X) = Uiso(C8) = Uiso(C8X) =
Uiso(C17) = Uiso(C17X)
Uiso(C38X) = Uiso(C38) = Uiso(C37X) = Uiso(C37) = Uiso(C30X) = Uiso(C29X) =
Uiso(C29) = Uiso(C30) = Uiso(C6) = Uiso(C6X) = Uiso(C7) = Uiso(C7X) =
Uiso(C33X) = Uiso(C33) = Uiso(C34) = Uiso(C34X)
Uiso(C35X) = Uiso(C35) = Uiso(C36X) = Uiso(C36) = Uiso(C27X) = Uiso(C27) =
Uiso(C28) = Uiso(C28X) = Uiso(C32X) = Uiso(C32) = Uiso(C31X) = Uiso(C31) =
Uiso(C2) = Uiso(C4) = Uiso(C4X) = Uiso(C5) = Uiso(C5X)
5. Others
 Fixed Sof: Cu1(0.5) Cu2(0.5) Cu3(0.5) Cu4(0.5) O1(0.5) O2(0.5) O3(0.5)
 O4(0.5) O5(0.5) O6(0.5) O7(0.5) O8(0.5) O9(0.5) O10(0.5) O11(0.5) O12(0.5)
 N1(0.5) N2(0.5) N3(0.5) N4(0.5) N5(0.5) N6(0.5) N7(0.5) N8(0.5) C17(0.5)
 C13(0.5) H13(0.5) C14(0.5) C9(0.5) C10(0.5) H10(0.5) C11(0.5) C12(0.5)
 C16(0.5) C8(0.5) C29(0.5) H29A(0.5) H29B(0.5) H29C(0.5) C30(0.5) H30A(0.5)
 H30B(0.5) H30C(0.5) C27(0.5) H27(0.5) C26(0.5) H26(0.5) C35(0.5) H35A(0.5)
 H35B(0.5) C37(0.5) H37A(0.5) H37B(0.5) H37C(0.5) C24(0.5) H24(0.5) C31(0.5)
 H31A(0.5) H31B(0.5) C33(0.5) H33A(0.5) H33B(0.5) H33C(0.5) C6(0.5) H6A(0.5)
 H6B(0.5) H6C(0.5) C5(0.5) H5A(0.5) H5B(0.5) C4(0.5) H4A(0.5) H4B(0.5) C2(0.5)
 C1(0.5) C3(0.5) H3(0.5) C7(0.5) H7A(0.5) H7B(0.5) H7C(0.5) C15(0.5) C34(0.5)
 H34A(0.5) H34B(0.5) H34C(0.5) C38(0.5) H38A(0.5) H38B(0.5) H38C(0.5) C36(0.5)
 H36A(0.5) H36B(0.5) C28(0.5) H28A(0.5) H28B(0.5) C23(0.5) C22(0.5) C21(0.5)
 C20(0.5) C19(0.5) C18(0.5) C25(0.5) H25(0.5) C32(0.5) H32A(0.5) H32B(0.5)
 Cu1X(0.5) Cu2X(0.5) Cu3X(0.5) Cu4X(0.5) O1X(0.5) O2X(0.5) O3X(0.5) O4X(0.5)
 O5X(0.5) O6X(0.5) O7X(0.5) O8X(0.5) O9X(0.5) O10X(0.5) O11X(0.5) O12X(0.5)
 N1X(0.5) N2X(0.5) N3X(0.5) N4X(0.5) N5X(0.5) N6X(0.5) N7X(0.5) N8X(0.5)
 C17X(0.5) C25X(0.5) H25X(0.5) C32X(0.5) H32C(0.5) H32D(0.5) C2X(0.5) C3X(0.5)
 H3X(0.5) C5X(0.5) H5XA(0.5) H5XB(0.5) C7X(0.5) H7XA(0.5) H7XB(0.5) H7XC(0.5)
 C6X(0.5) H6XA(0.5) H6XB(0.5) H6XC(0.5) C15X(0.5) C13X(0.5) H13X(0.5) C14X(0.5)
 C9X(0.5) C10X(0.5) H10X(0.5) C11X(0.5) C12X(0.5) C33X(0.5) H33D(0.5) H33E(0.5)
 H33F(0.5) C34X(0.5) H34D(0.5) H34E(0.5) H34F(0.5) C37X(0.5) H37D(0.5)
 H37E(0.5) H37F(0.5) C38X(0.5) H38D(0.5) H38E(0.5) H38F(0.5) C16X(0.5)
 C24X(0.5) H24X(0.5) C36X(0.5) H36C(0.5) H36D(0.5) C8X(0.5) C29X(0.5) H29D(0.5)
 H29E(0.5) H29F(0.5) C27X(0.5) H27X(0.5) C28X(0.5) H28C(0.5) H28D(0.5)
 C30X(0.5) H30D(0.5) H30E(0.5) H30F(0.5) C26X(0.5) H26X(0.5) C18X(0.5)
 C23X(0.5) C22X(0.5) C21X(0.5) C20X(0.5) C19X(0.5) C35X(0.5) H35C(0.5)
 H35D(0.5) C31X(0.5) H31C(0.5) H31D(0.5) C4X(0.5) H4XA(0.5) H4XB(0.5) C1X(0.5)
6.a Riding coordinates:
 C29(H29A,H29B,H29C), C30(H30A,H30B,H30C), C37(H37A,H37B,H37C), C33(H33A,H33B,
 H33C), C6(H6A,H6B,H6C), C7(H7A,H7B,H7C), C34(H34A,H34B,H34C), C38(H38A,H38B,
 H38C), C7X(H7XA,H7XB,H7XC), C6X(H6XA,H6XB,H6XC), C33X(H33D,H33E,H33F),
 C34X(H34D,H34E,H34F), C37X(H37D,H37E,H37F), C38X(H38D,H38E,H38F), C29X(H29D,
 H29E,H29F), C30X(H30D,H30E,H30F)
6.b Secondary CH2 refined with riding coordinates:
 C35(H35A,H35B), C31(H31A,H31B), C5(H5A,H5B), C4(H4A,H4B), C36(H36A,H36B),
 C28(H28A,H28B), C32(H32A,H32B), C32X(H32C,H32D), C5X(H5XA,H5XB), C36X(H36C,
 H36D), C28X(H28C,H28D), C35X(H35C,H35D), C31X(H31C,H31D), C4X(H4XA,H4XB)
6.c Aromatic/amide H refined with riding coordinates:
 C13(H13), C10(H10), C27(H27), C26(H26), C24(H24), C3(H3), C25(H25),
 C25X(H25X), C3X(H3X), C13X(H13X), C10X(H10X), C24X(H24X), C27X(H27X),
 C26X(H26X)
6.d Fitted hexagon refined as free rotating group:
 C13(C14,C9,C10,C11,C12), C23(C22,C21,C20,C19,C18), C13X(C14X,C9X,C10X,C11X,
 C12X), C18X(C23X,C22X,C21X,C20X,C19X)
;
_olex2_submission_special_instructions 'No special instructions were received'

loop_
_space_group_symop_operation_xyz
'x, y, z'
'-x, -y, z'
'-x, y, -z'
'x, -y, -z'
'z, x, y'
'z, -x, -y'
'-z, -x, y'
'-z, x, -y'
'y, z, x'
'-y, z, -x'
'y, -z, -x'
'-y, -z, x'
'x+1/2, y+1/2, z+1/2'
'-x+1/2, -y+1/2, z+1/2'
'-x+1/2, y+1/2, -z+1/2'
'x+1/2, -y+1/2, -z+1/2'
'z+1/2, x+1/2, y+1/2'
'z+1/2, -x+1/2, -y+1/2'
'-z+1/2, -x+1/2, y+1/2'
'-z+1/2, x+1/2, -y+1/2'
'y+1/2, z+1/2, x+1/2'
'-y+1/2, z+1/2, -x+1/2'
'y+1/2, -z+1/2, -x+1/2'
'-y+1/2, -z+1/2, x+1/2'

loop_
_atom_site_label
_atom_site_type_symbol
_atom_site_fract_x
_atom_site_fract_y
_atom_site_fract_z
_atom_site_U_iso_or_equiv
_atom_site_adp_type
_atom_site_occupancy
_atom_site_site_symmetry_order
_atom_site_calc_flag
_atom_site_refinement_flags_posn
_atom_site_refinement_flags_adp
_atom_site_refinement_flags_occupancy
_atom_site_disorder_assembly
_atom_site_disorder_group
Cu1 Cu -0.39345(9) -0.24397(10) 0.62340(9) 0.0693(3) Uani 0.5 1 d D . P . 1
Cu2 Cu -0.41607(7) -0.23119(7) 0.85633(7) 0.0693(3) Uani 0.5 1 d D . P . 1
Cu3 Cu -0.35354(8) -0.08068(8) 0.73956(9) 0.0693(3) Uani 0.5 1 d D . P . 1
Cu4 Cu -0.27964(7) -0.10433(7) 0.92656(7) 0.0693(3) Uani 0.5 1 d D . P . 1
O1 O -0.3875(3) -0.2787(3) 0.6616(3) 0.0589(18) Uiso 0.5 1 d D . P . 1
O2 O -0.4432(6) -0.2315(5) 0.6461(4) 0.0826(9) Uiso 0.5 1 d D . P . 1
O3 O -0.4036(4) -0.2008(4) 0.6864(4) 0.0826(9) Uiso 0.5 1 d D . P . 1
O4 O -0.4540(3) -0.2391(3) 0.8216(3) 0.0826(9) Uiso 0.5 1 d D . P . 1
O5 O -0.4783(4) -0.1831(4) 0.8269(4) 0.0826(9) Uiso 0.5 1 d D . P . 1
O6 O -0.5426(5) -0.2322(5) 0.8136(4) 0.0826(9) Uiso 0.5 1 d D . P . 1
O7 O -0.5826(4) -0.2013(4) 0.7730(4) 0.0826(9) Uiso 0.5 1 d D . P . 1
O8 O -0.5339(4) -0.2311(4) 0.6375(4) 0.0826(9) Uiso 0.5 1 d D . P . 1
O9 O -0.5023(4) -0.1756(3) 0.6384(4) 0.0826(9) Uiso 0.5 1 d D . P . 1
O10 O -0.3970(3) -0.1934(3) 0.8257(3) 0.0663(12) Uiso 0.5 1 d D . P . 1
O11 O -0.3337(3) -0.0850(3) 0.7877(2) 0.0663(12) Uiso 0.5 1 d D . P . 1
O12 O -0.3126(3) -0.1389(3) 0.9060(3) 0.0663(12) Uiso 0.5 1 d D . P . 1
N1 N -0.3462(3) -0.2534(4) 0.5992(4) 0.0850(14) Uiso 0.5 1 d D . P . 1
N2 N -0.3969(6) -0.2046(4) 0.5854(5) 0.0815(13) Uiso 0.5 1 d D . P . 1
N3 N -0.3758(5) -0.2229(5) 0.8947(4) 0.0850(14) Uiso 0.5 1 d D . P . 1
N4 N -0.4338(5) -0.2673(4) 0.8932(5) 0.0815(13) Uiso 0.5 1 d D . P . 1
N5 N -0.3872(4) -0.1224(4) 0.7458(3) 0.0850(14) Uiso 0.5 1 d D . P . 1
N6 N -0.3807(4) -0.0725(5) 0.6926(3) 0.0815(13) Uiso 0.5 1 d D . P . 1
N7 N -0.2728(5) -0.0788(5) 0.8789(4) 0.0850(14) Uiso 0.5 1 d D . P . 1
N8 N -0.2422(4) -0.0697(5) 0.9462(5) 0.0815(13) Uiso 0.5 1 d D . P . 1
C17 C -0.4332(4) -0.2175(7) 0.6770(5) 0.0738(14) Uiso 0.5 1 d D . P . 1
C13 C -0.5291(2) -0.2101(3) 0.7187(3) 0.0684(11) Uiso 0.5 1 d . . P . 1
H13 H -0.553462 -0.208907 0.710895 0.082 Uiso 0.5 1 calc R . P . 1
C14 C -0.5210(3) -0.2117(3) 0.7560(2) 0.0684(11) Uiso 0.5 1 d G . P . 1
C9 C -0.4846(3) -0.2135(4) 0.7676(2) 0.0684(11) Uiso 0.5 1 d DG . P . 1
C10 C -0.4563(2) -0.2135(3) 0.7418(3) 0.0684(11) Uiso 0.5 1 d G . P . 1
H10 H -0.431907 -0.214711 0.749588 0.082 Uiso 0.5 1 calc R . P . 1
C11 C -0.4644(3) -0.2119(3) 0.7045(3) 0.0684(11) Uiso 0.5 1 d DG . P . 1
C12 C -0.5008(3) -0.2102(3) 0.69290(19) 0.0684(11) Uiso 0.5 1 d DG . P . 1
C16 C -0.5137(5) -0.2059(4) 0.6531(4) 0.0738(14) Uiso 0.5 1 d D . P . 1
C8 C -0.4700(6) -0.2110(4) 0.8067(4) 0.0738(14) Uiso 0.5 1 d D . P . 1
C29 C -0.4695(5) -0.2569(7) 0.9119(7) 0.0959(16) Uiso 0.5 1 d D . P . 1
H29A H -0.462642 -0.235273 0.925444 0.144 Uiso 0.5 1 d R . P . 1
H29B H -0.488492 -0.250763 0.894564 0.144 Uiso 0.5 1 d R . P . 1
H29C H -0.478382 -0.275323 0.928554 0.144 Uiso 0.5 1 d R . P . 1
C30 C -0.4254(8) -0.3067(5) 0.8834(8) 0.0959(16) Uiso 0.5 1 d D . P . 1
H30A H -0.435415 -0.313933 0.859989 0.144 Uiso 0.5 1 d R . P . 1
H30B H -0.399345 -0.311043 0.883499 0.144 Uiso 0.5 1 d R . P . 1
H30C H -0.436805 -0.320863 0.902549 0.144 Uiso 0.5 1 d R . P . 1
C27 C -0.3850(5) -0.2380(6) 0.9250(5) 0.0879(14) Uiso 0.5 1 d D . P . 1
H27 H -0.372746 -0.231601 0.946510 0.105 Uiso 0.5 1 calc R . P . 1
C26 C -0.3584(4) -0.1939(4) 0.8967(4) 0.0589(15) Uiso 0.5 1 d D . P . 1
H26 H -0.348313 -0.187891 0.919474 0.071 Uiso 0.5 1 calc R . P . 1
C35 C -0.2532(6) -0.0468(5) 0.8864(5) 0.0879(14) Uiso 0.5 1 d D . P . 1
H35A H -0.266005 -0.026779 0.874154 0.105 Uiso 0.5 1 calc R . P . 1
H35B H -0.229485 -0.049173 0.874435 0.105 Uiso 0.5 1 calc R . P . 1
C37 C -0.2518(7) -0.0550(7) 0.9837(5) 0.0959(16) Uiso 0.5 1 d D . P . 1
H37A H -0.275327 -0.043083 0.982904 0.144 Uiso 0.5 1 d R . P . 1
H37B H -0.252287 -0.074253 1.001864 0.144 Uiso 0.5 1 d R . P . 1
H37C H -0.233177 -0.037393 0.990144 0.144 Uiso 0.5 1 d R . P . 1
C24 C -0.3903(4) -0.1400(4) 0.7758(3) 0.0589(15) Uiso 0.5 1 d D . P . 1
H24 H -0.410837 -0.155105 0.778263 0.071 Uiso 0.5 1 calc R . P . 1
C31 C -0.4207(5) -0.1181(6) 0.7270(5) 0.0879(14) Uiso 0.5 1 d D . P . 1
H31A H -0.436646 -0.102126 0.741217 0.105 Uiso 0.5 1 calc R . P . 1
H31B H -0.432605 -0.141877 0.724930 0.105 Uiso 0.5 1 calc R . P . 1
C33 C -0.4031(6) -0.0395(6) 0.7052(7) 0.0959(16) Uiso 0.5 1 d D . P . 1
H33A H -0.418487 -0.045354 0.725809 0.144 Uiso 0.5 1 d R . P . 1
H33B H -0.387347 -0.019204 0.711369 0.144 Uiso 0.5 1 d R . P . 1
H33C H -0.418137 -0.032984 0.684479 0.144 Uiso 0.5 1 d R . P . 1
C6 C -0.3902(8) -0.1678(7) 0.6029(10) 0.0959(16) Uiso 0.5 1 d D . P . 1
H6A H -0.408828 -0.162241 0.620791 0.144 Uiso 0.5 1 d R . P . 1
H6B H -0.366338 -0.165261 0.614021 0.144 Uiso 0.5 1 d R . P . 1
H6C H -0.392248 -0.151191 0.582531 0.144 Uiso 0.5 1 d R . P . 1
C5 C -0.3660(5) -0.2096(6) 0.5632(6) 0.0879(14) Uiso 0.5 1 d D . P . 1
H5A H -0.358159 -0.185482 0.554994 0.105 Uiso 0.5 1 calc R . P . 1
H5B H -0.373840 -0.223081 0.541554 0.105 Uiso 0.5 1 calc R . P . 1
C4 C -0.3334(5) -0.2285(5) 0.5782(5) 0.0879(14) Uiso 0.5 1 d D . P . 1
H4A H -0.318956 -0.239316 0.558493 0.105 Uiso 0.5 1 calc R . P . 1
H4B H -0.318080 -0.211528 0.591840 0.105 Uiso 0.5 1 calc R . P . 1
C2 C -0.3345(9) -0.3088(9) 0.6339(9) 0.0879(14) Uiso 0.5 1 d . . P . 1
C1 C -0.3640(4) -0.3087(4) 0.6615(5) 0.044(3) Uiso 0.5 1 d . . P . 1
C3 C -0.3290(4) -0.2832(4) 0.6063(4) 0.044(3) Uiso 0.5 1 d D . P . 1
H3 H -0.309816 -0.288594 0.590246 0.053 Uiso 0.5 1 calc R . P . 1
C7 C -0.4342(6) -0.2000(8) 0.5675(9) 0.0959(16) Uiso 0.5 1 d D . P . 1
H7A H -0.440386 -0.223199 0.556408 0.144 Uiso 0.5 1 d R . P . 1
H7B H -0.450206 -0.195469 0.587988 0.144 Uiso 0.5 1 d R . P . 1
H7C H -0.436946 -0.180729 0.549668 0.144 Uiso 0.5 1 d R . P . 1
C15 C -0.5526(5) -0.2164(7) 0.7840(5) 0.0738(14) Uiso 0.5 1 d D . P . 1
C34 C -0.3608(7) -0.0769(7) 0.6560(5) 0.0959(16) Uiso 0.5 1 d D . P . 1
H34A H -0.338107 -0.064231 0.651495 0.144 Uiso 0.5 1 d R . P . 1
H34B H -0.356587 -0.103001 0.655635 0.144 Uiso 0.5 1 d R . P . 1
H34C H -0.378307 -0.070631 0.637175 0.144 Uiso 0.5 1 d R . P . 1
C38 C -0.2029(6) -0.0827(8) 0.9496(7) 0.0959(16) Uiso 0.5 1 d D . P . 1
H38A H -0.192483 -0.092964 0.927613 0.144 Uiso 0.5 1 d R . P . 1
H38B H -0.204383 -0.101454 0.968183 0.144 Uiso 0.5 1 d R . P . 1
H38C H -0.187553 -0.062994 0.958253 0.144 Uiso 0.5 1 d R . P . 1
C36 C -0.2463(7) -0.0351(7) 0.9233(5) 0.0879(14) Uiso 0.5 1 d D . P . 1
H36A H -0.266684 -0.020345 0.932393 0.105 Uiso 0.5 1 calc R . P . 1
H36B H -0.224050 -0.020429 0.924470 0.105 Uiso 0.5 1 calc R . P . 1
C28 C -0.4143(6) -0.2650(6) 0.9264(6) 0.0879(14) Uiso 0.5 1 d D . P . 1
H28A H -0.403929 -0.288876 0.932103 0.105 Uiso 0.5 1 calc R . P . 1
H28B H -0.431212 -0.258482 0.946026 0.105 Uiso 0.5 1 calc R . P . 1
C23 C -0.3647(3) -0.1387(3) 0.8072(3) 0.0773(13) Uiso 0.5 1 d D . P . 1
C22 C -0.3402(4) -0.1106(3) 0.8156(3) 0.0773(13) Uiso 0.5 1 d G . P . 1
C21 C -0.3215(3) -0.1109(3) 0.8490(3) 0.0773(13) Uiso 0.5 1 d DG . P . 1
C20 C -0.3274(3) -0.1393(3) 0.8740(3) 0.0773(13) Uiso 0.5 1 d G . P . 1
C19 C -0.3520(4) -0.1674(3) 0.8655(3) 0.0773(13) Uiso 0.5 1 d DG . P . 1
C18 C -0.3706(3) -0.1671(3) 0.8321(3) 0.0773(13) Uiso 0.5 1 d G . P . 1
C25 C -0.2994(4) -0.0774(4) 0.8562(4) 0.0589(15) Uiso 0.5 1 d D . P . 1
H25 H -0.305023 -0.055512 0.844285 0.071 Uiso 0.5 1 calc R . P . 1
C32 C -0.4159(6) -0.1027(6) 0.6906(5) 0.0879(14) Uiso 0.5 1 d D . P . 1
H32A H -0.438205 -0.090272 0.682823 0.105 Uiso 0.5 1 calc R . P . 1
H32B H -0.410429 -0.122044 0.673023 0.105 Uiso 0.5 1 calc R . P . 1
Cu1X Cu -0.40133(9) -0.24970(10) 0.61825(9) 0.0693(3) Uani 0.5 1 d D . P A 2
Cu2X Cu -0.40602(7) -0.24085(7) 0.85082(7) 0.0693(3) Uani 0.5 1 d D . P A 2
Cu3X Cu -0.34478(8) -0.08904(8) 0.73570(8) 0.0693(3) Uani 0.5 1 d D . P . 2
Cu4X Cu -0.26673(7) -0.11009(7) 0.92000(7) 0.0693(3) Uani 0.5 1 d D . P A 2
O1X O -0.3945(3) -0.2895(3) 0.6518(3) 0.0589(18) Uiso 0.5 1 d D . P A 2
O2X O -0.4466(6) -0.2373(5) 0.6423(4) 0.0826(9) Uiso 0.5 1 d D . P A 2
O3X O -0.4054(3) -0.2122(4) 0.6810(4) 0.0826(9) Uiso 0.5 1 d D . P A 2
O4X O -0.4454(3) -0.2481(3) 0.8169(3) 0.0826(9) Uiso 0.5 1 d D . P A 2
O5X O -0.4703(4) -0.1891(4) 0.8198(4) 0.0826(9) Uiso 0.5 1 d D . P A 2
O6X O -0.5404(5) -0.2306(5) 0.8231(4) 0.0826(9) Uiso 0.5 1 d D . P A 2
O7X O -0.5819(4) -0.2130(4) 0.7832(4) 0.0826(9) Uiso 0.5 1 d D . P A 2
O8X O -0.5417(4) -0.2427(4) 0.6471(4) 0.0826(9) Uiso 0.5 1 d D . P A 2
O9X O -0.5141(4) -0.1865(4) 0.6385(4) 0.0826(9) Uiso 0.5 1 d D . P A 2
O10X O -0.3859(3) -0.2046(3) 0.8189(3) 0.0663(12) Uiso 0.5 1 d D . P A 2
O11X O -0.3216(3) -0.0972(3) 0.7814(3) 0.0663(12) Uiso 0.5 1 d D . P A 2
O12X O -0.2987(3) -0.1456(3) 0.8991(3) 0.0663(12) Uiso 0.5 1 d D . P A 2
N1X N -0.3547(3) -0.2598(4) 0.5924(4) 0.0850(14) Uiso 0.5 1 d D . P A 2
N2X N -0.4019(6) -0.2086(4) 0.5822(5) 0.0815(13) Uiso 0.5 1 d D . P A 2
N3X N -0.3693(5) -0.2340(5) 0.8869(4) 0.0850(14) Uiso 0.5 1 d D . P A 2
N4X N -0.4287(5) -0.2732(4) 0.8886(4) 0.0815(13) Uiso 0.5 1 d D . P A 2
N5X N -0.3778(4) -0.1317(3) 0.7375(4) 0.0850(14) Uiso 0.5 1 d D . P A 2
N6X N -0.3737(4) -0.0800(5) 0.6897(3) 0.0815(13) Uiso 0.5 1 d D . P A 2
N7X N -0.2721(6) -0.0762(5) 0.8776(4) 0.0850(14) Uiso 0.5 1 d D . P A 2
N8X N -0.2382(5) -0.0682(5) 0.9404(5) 0.0815(13) Uiso 0.5 1 d D . P A 2
C17X C -0.4385(4) -0.2224(7) 0.6733(4) 0.0738(14) Uiso 0.5 1 d D . P A 2
C25X C -0.2878(4) -0.0878(4) 0.8486(4) 0.0589(15) Uiso 0.5 1 d D . P A 2
H25X H -0.282269 -0.073810 0.827892 0.071 Uiso 0.5 1 calc R . P A 2
C32X C -0.4004(7) -0.1073(6) 0.6817(5) 0.0879(14) Uiso 0.5 1 d D . P A 2
H32C H -0.390971 -0.124138 0.663263 0.105 Uiso 0.5 1 calc R . P A 2
H32D H -0.422563 -0.095866 0.672059 0.105 Uiso 0.5 1 calc R . P A 2
C2X C -0.3414(6) -0.3145(6) 0.6307(6) 0.063(5) Uiso 0.5 1 d . . P A 2
C3X C -0.3404(6) -0.2913(5) 0.5995(6) 0.074(5) Uiso 0.5 1 d D . P A 2
H3X H -0.326500 -0.300777 0.580185 0.089 Uiso 0.5 1 calc R . P A 2
C5X C -0.3778(5) -0.2169(6) 0.5549(6) 0.0879(14) Uiso 0.5 1 d D U P A 2
H5XA H -0.370229 -0.194391 0.542801 0.105 Uiso 0.5 1 calc R . P A 2
H5XB H -0.390092 -0.232224 0.536851 0.105 Uiso 0.5 1 calc R . P A 2
C7X C -0.4409(6) -0.2082(8) 0.5678(9) 0.0959(16) Uiso 0.5 1 d D . P A 2
H7XA H -0.445306 -0.231590 0.556371 0.144 Uiso 0.5 1 d R . P A 2
H7XB H -0.459456 -0.203640 0.586031 0.144 Uiso 0.5 1 d R . P A 2
H7XC H -0.441806 -0.189160 0.549421 0.144 Uiso 0.5 1 d R . P A 2
C6X C -0.3981(8) -0.1709(7) 0.5989(10) 0.0959(16) Uiso 0.5 1 d D . P A 2
H6XA H -0.417363 -0.167636 0.616663 0.144 Uiso 0.5 1 d R . P A 2
H6XB H -0.374813 -0.172216 0.611293 0.144 Uiso 0.5 1 d R . P A 2
H6XC H -0.398013 -0.150566 0.582093 0.144 Uiso 0.5 1 d R . P A 2
C15X C -0.5480(4) -0.2199(7) 0.7904(5) 0.0738(14) Uiso 0.5 1 d D . P A 2
C13X C -0.5314(2) -0.2211(3) 0.7258(3) 0.0684(11) Uiso 0.5 1 d . . P A 2
H13X H -0.556715 -0.220545 0.722079 0.082 Uiso 0.5 1 calc R . P A 2
C14X C -0.5173(3) -0.2214(3) 0.7614(2) 0.0684(11) Uiso 0.5 1 d G . P A 2
C9X C -0.4795(3) -0.2222(4) 0.7669(2) 0.0684(11) Uiso 0.5 1 d DG . P A 2
C10X C -0.4557(2) -0.2227(4) 0.7369(3) 0.0684(11) Uiso 0.5 1 d G . P A 2
H10X H -0.430405 -0.223192 0.740658 0.082 Uiso 0.5 1 calc R . P A 2
C11X C -0.4698(3) -0.2223(3) 0.7014(2) 0.0684(11) Uiso 0.5 1 d DG . P A 2
C12X C -0.5077(3) -0.2215(3) 0.6958(2) 0.0684(11) Uiso 0.5 1 d DG . P A 2
C33X C -0.3954(6) -0.0442(5) 0.6870(7) 0.0959(16) Uiso 0.5 1 d D . P A 2
H33D H -0.413748 -0.041769 0.705855 0.144 Uiso 0.5 1 d R . P A 2
H33E H -0.378558 -0.023929 0.688415 0.144 Uiso 0.5 1 d R . P A 2
H33F H -0.407038 -0.044449 0.663335 0.144 Uiso 0.5 1 d R . P A 2
C34X C -0.3478(6) -0.0895(7) 0.6580(6) 0.0959(16) Uiso 0.5 1 d D U P A 2
H34D H -0.325231 -0.075791 0.658820 0.144 Uiso 0.5 1 d R . P A 2
H34E H -0.342761 -0.115011 0.662830 0.144 Uiso 0.5 1 d R . P A 2
H34F H -0.358761 -0.087061 0.634120 0.144 Uiso 0.5 1 d R . P A 2
C37X C -0.2425(7) -0.0665(7) 0.9817(5) 0.0959(16) Uiso 0.5 1 d D . P A 2
H37D H -0.240827 -0.089091 0.995189 0.144 Uiso 0.5 1 d R . P A 2
H37E H -0.224047 -0.049641 0.990319 0.144 Uiso 0.5 1 d R . P A 2
H37F H -0.266436 -0.055831 0.985199 0.144 Uiso 0.5 1 d R . P A 2
C38X C -0.1985(6) -0.0797(8) 0.9380(7) 0.0959(16) Uiso 0.5 1 d D . P A 2
H38D H -0.190211 -0.086167 0.913752 0.144 Uiso 0.5 1 d R . P A 2
H38E H -0.182081 -0.061777 0.948392 0.144 Uiso 0.5 1 d R . P A 2
H38F H -0.198861 -0.101227 0.953242 0.144 Uiso 0.5 1 d R . P A 2
C16X C -0.5209(5) -0.2159(4) 0.6569(4) 0.0738(14) Uiso 0.5 1 d D . P A 2
C24X C -0.3770(4) -0.1535(4) 0.7649(3) 0.0589(15) Uiso 0.5 1 d D . P A 2
H24X H -0.391227 -0.174629 0.762523 0.071 Uiso 0.5 1 calc R . P A 2
C36X C -0.2350(6) -0.0374(7) 0.9143(5) 0.0879(14) Uiso 0.5 1 d D . P A 2
H36C H -0.252565 -0.018232 0.920486 0.105 Uiso 0.5 1 calc R . P A 2
H36D H -0.210472 -0.027000 0.915259 0.105 Uiso 0.5 1 calc R . P A 2
C8X C -0.4667(6) -0.2217(4) 0.8063(4) 0.0738(14) Uiso 0.5 1 d D . P A 2
C29X C -0.4675(5) -0.2668(7) 0.9022(7) 0.0959(16) Uiso 0.5 1 d D . P A 2
H29D H -0.469339 -0.242039 0.911124 0.144 Uiso 0.5 1 d R . P A 2
H29E H -0.483379 -0.269939 0.881364 0.144 Uiso 0.5 1 d R . P A 2
H29F H -0.474679 -0.283619 0.921344 0.144 Uiso 0.5 1 d R . P A 2
C27X C -0.3742(6) -0.2535(5) 0.9155(5) 0.0879(14) Uiso 0.5 1 d D U P A 2
H27X H -0.357882 -0.250606 0.935074 0.105 Uiso 0.5 1 calc R . P A 2
C28X C -0.4041(5) -0.2803(6) 0.9195(6) 0.0879(14) Uiso 0.5 1 d D . P A 2
H28C H -0.394572 -0.305280 0.918431 0.105 Uiso 0.5 1 calc R . P A 2
H28D H -0.416775 -0.276960 0.942722 0.105 Uiso 0.5 1 calc R . P A 2
C30X C -0.4336(8) -0.3121(5) 0.8754(8) 0.0959(16) Uiso 0.5 1 d D . P A 2
H30D H -0.451124 -0.307566 0.856152 0.144 Uiso 0.5 1 d R . P A 2
H30E H -0.411694 -0.322646 0.865062 0.144 Uiso 0.5 1 d R . P A 2
H30F H -0.443974 -0.328826 0.893012 0.144 Uiso 0.5 1 d R . P A 2
C26X C -0.3499(4) -0.2057(4) 0.8870(4) 0.0589(15) Uiso 0.5 1 d D . P A 2
H26X H -0.337393 -0.202270 0.909080 0.071 Uiso 0.5 1 calc R . P A 2
C18X C -0.3612(3) -0.1775(3) 0.8265(3) 0.0773(13) Uiso 0.5 1 d . . P A 2
C23X C -0.3564(3) -0.1500(3) 0.8003(3) 0.0773(13) Uiso 0.5 1 d DG . P A 2
C22X C -0.3325(4) -0.1209(3) 0.8073(3) 0.0773(13) Uiso 0.5 1 d G . P A 2
C21X C -0.3135(3) -0.1194(3) 0.8405(3) 0.0773(13) Uiso 0.5 1 d DG . P A 2
C20X C -0.3184(3) -0.1469(3) 0.8666(3) 0.0773(13) Uiso 0.5 1 d G . P A 2
C19X C -0.3422(4) -0.1759(3) 0.8596(3) 0.0773(13) Uiso 0.5 1 d DG . P A 2
C35X C -0.2425(5) -0.0515(6) 0.8776(5) 0.0879(14) Uiso 0.5 1 d D . P A 2
H35C H -0.248073 -0.031129 0.861239 0.105 Uiso 0.5 1 calc R . P A 2
H35D H -0.220776 -0.063842 0.868251 0.105 Uiso 0.5 1 calc R . P A 2
C31X C -0.4087(5) -0.1270(6) 0.7152(5) 0.0879(14) Uiso 0.5 1 d D . P A 2
H31C H -0.427363 -0.113577 0.728834 0.105 Uiso 0.5 1 calc R . P A 2
H31D H -0.418783 -0.150926 0.709006 0.105 Uiso 0.5 1 calc R . P A 2
C4X C -0.3451(5) -0.2362(5) 0.5684(5) 0.0879(14) Uiso 0.5 1 d D . P A 2
H4XA H -0.332801 -0.248392 0.548123 0.105 Uiso 0.5 1 calc R . P A 2
H4XB H -0.328118 -0.218698 0.579239 0.105 Uiso 0.5 1 calc R . P A 2
C1X C -0.3650(5) -0.3169(6) 0.6490(7) 0.068(5) Uiso 0.5 1 d . . P A 2

loop_
_atom_site_aniso_label
_atom_site_aniso_U_11
_atom_site_aniso_U_22
_atom_site_aniso_U_33
_atom_site_aniso_U_23
_atom_site_aniso_U_13
_atom_site_aniso_U_12
Cu1 0.0592(10) 0.0758(7) 0.0730(5) 0.0110(5) -0.0015(4) 0.0004(4)
Cu2 0.0592(10) 0.0758(7) 0.0730(5) 0.0110(5) -0.0015(4) 0.0004(4)
Cu3 0.0592(10) 0.0758(7) 0.0730(5) 0.0110(5) -0.0015(4) 0.0004(4)
Cu4 0.0592(10) 0.0758(7) 0.0730(5) 0.0110(5) -0.0015(4) 0.0004(4)
Cu1X 0.0592(10) 0.0758(7) 0.0730(5) 0.0110(5) -0.0015(4) 0.0004(4)
Cu2X 0.0592(10) 0.0758(7) 0.0730(5) 0.0110(5) -0.0015(4) 0.0004(4)
Cu3X 0.0592(10) 0.0758(7) 0.0730(5) 0.0110(5) -0.0015(4) 0.0004(4)
Cu4X 0.0592(10) 0.0758(7) 0.0730(5) 0.0110(5) -0.0015(4) 0.0004(4)

loop_
_atom_type_symbol
_atom_type_description
_atom_type_scat_dispersion_real
_atom_type_scat_dispersion_imag
_atom_type_scat_source
C C 0.0033 0.0016 'International Tables Vol C Tables 4.2.6.8 and 6.1.1.4'
H H 0.0000 0.0000 'International Tables Vol C Tables 4.2.6.8 and 6.1.1.4'
Cu Cu 0.3450 1.2548 'International Tables Vol C Tables 4.2.6.8 and 6.1.1.4'
N N 0.0063 0.0031 'International Tables Vol C Tables 4.2.6.8 and 6.1.1.4'
O O 0.0112 0.0059 'International Tables Vol C Tables 4.2.6.8 and 6.1.1.4'

loop_
_geom_angle_atom_site_label_1
_geom_angle_atom_site_label_2
_geom_angle_atom_site_label_3
_geom_angle
_geom_angle_site_symmetry_1
_geom_angle_site_symmetry_3
_geom_angle_publ_flag
O1 Cu1 O2 87.3(7) . . ?
O1 Cu1 N1 96.4(5) . . ?
O1 Cu1 N2 175.3(6) . . ?
N1 Cu1 O2 176.3(7) . . ?
N1 Cu1 N2 82.6(8) . . ?
N2 Cu1 O2 93.7(9) . . ?
O4 Cu2 O10 89.1(6) . . ?
O4 Cu2 N3 178.9(7) . . ?
O4 Cu2 N4 96.5(8) . . ?
O10 Cu2 N3 91.8(6) . . ?
O10 Cu2 N4 173.3(7) . . ?
N4 Cu2 N3 82.5(8) . . ?
O11 Cu3 O6 84.6(6) . 20 ?
O11 Cu3 N5 93.8(5) . . ?
O11 Cu3 N6 171.5(6) . . ?
N5 Cu3 O6 172.5(6) . 20 ?
N5 Cu3 N6 84.6(7) . . ?
N6 Cu3 O6 98.0(8) . 20 ?
O8 Cu4 N7 157.7(8) 24_456 . ?
O8 Cu4 N8 89.4(8) 24_456 . ?
O12 Cu4 O8 90.4(6) . 24_456 ?
O12 Cu4 N7 92.6(6) . . ?
O12 Cu4 N8 176.0(7) . . ?
N7 Cu4 N8 86.1(7) . . ?
C1 O1 Cu1 126.5(9) . . ?
C17 O2 Cu1 101.1(14) . . ?
C8 O4 Cu2 119.2(10) . . ?
C15 O6 Cu3 118.0(15) . 23_455 ?
C16 O8 Cu4 123.7(12) . 18_345 ?
C18 O10 Cu2 131.2(9) . . ?
C22 O11 Cu3 131.3(9) . . ?
C20 O12 Cu4 129.2(9) . . ?
C4 N1 Cu1 117.6(12) . . ?
C3 N1 Cu1 119.2(10) . . ?
C3 N1 C4 123.1(13) . . ?
C6 N2 Cu1 109.4(17) . . ?
C6 N2 C7 103.4(19) . . ?
C5 N2 Cu1 104.8(13) . . ?
C5 N2 C6 103(2) . . ?
C5 N2 C7 119.3(19) . . ?
C7 N2 Cu1 115.8(15) . . ?
C27 N3 Cu2 109.6(14) . . ?
C26 N3 Cu2 122.2(12) . . ?
C26 N3 C27 117.0(17) . . ?
C29 N4 Cu2 114.7(13) . . ?
C29 N4 C30 121.2(18) . . ?
C30 N4 Cu2 113.7(14) . . ?
C28 N4 Cu2 112.1(12) . . ?
C28 N4 C29 91.9(16) . . ?
C28 N4 C30 99.1(17) . . ?
C24 N5 Cu3 123.0(10) . . ?
C24 N5 C31 113.3(12) . . ?
C31 N5 Cu3 113.5(11) . . ?
C33 N6 Cu3 97.2(11) . . ?
C33 N6 C34 126.9(17) . . ?
C33 N6 C32 96.8(16) . . ?
C34 N6 Cu3 120.0(13) . . ?
C34 N6 C32 104.6(14) . . ?
C32 N6 Cu3 108.4(11) . . ?
C35 N7 Cu4 106.4(12) . . ?
C25 N7 Cu4 119.3(12) . . ?
C25 N7 C35 118.9(16) . . ?
C37 N8 Cu4 113.0(14) . . ?
C37 N8 C38 104.8(17) . . ?
C37 N8 C36 100.3(16) . . ?
C38 N8 Cu4 118.7(16) . . ?
C36 N8 Cu4 105.1(12) . . ?
C36 N8 C38 113.6(16) . . ?
O2 C17 C11 114.6(14) . . ?
O3 C17 O2 131.1(16) . . ?
O3 C17 C11 112.7(12) . . ?
C14 C13 H13 120.0 . . ?
C14 C13 C12 120.0 . . ?
C12 C13 H13 120.0 . . ?
C13 C14 C9 120.0 . . ?
C13 C14 C15 119.3(9) . . ?
C9 C14 C15 120.3(9) . . ?
C14 C9 C10 120.0 . . ?
C14 C9 C8 127.7(11) . . ?
C10 C9 C8 111.9(11) . . ?
C9 C10 H10 120.0 . . ?
C11 C10 C9 120.0 . . ?
C11 C10 H10 120.0 . . ?
C10 C11 C17 118.5(10) . . ?
C12 C11 C17 121.0(9) . . ?
C12 C11 C10 120.0 . . ?
C13 C12 C16 114.3(10) . . ?
C11 C12 C13 120.0 . . ?
C11 C12 C16 125.6(10) . . ?
O8 C16 C12 120.9(11) . . ?
O9 C16 O8 127.0(13) . . ?
O9 C16 C12 112.2(11) . . ?
O4 C8 C9 120.1(10) . . ?
O5 C8 O4 119.3(13) . . ?
O5 C8 C9 119.9(12) . . ?
N4 C29 H29A 102.3 . . ?
N4 C29 H29B 112.4 . . ?
N4 C29 H29C 113.5 . . ?
H29A C29 H29B 109.5 . . ?
H29A C29 H29C 109.5 . . ?
H29B C29 H29C 109.4 . . ?
N4 C30 H30A 113.1 . . ?
N4 C30 H30B 110.8 . . ?
N4 C30 H30C 104.4 . . ?
H30A C30 H30B 109.5 . . ?
H30A C30 H30C 109.4 . . ?
H30B C30 H30C 109.5 . . ?
N3 C27 H27 119.5 . . ?
N3 C27 C28 121.1(18) . . ?
C28 C27 H27 119.5 . . ?
N3 C26 H26 117.1 . . ?
N3 C26 C19 125.7(14) . . ?
C19 C26 H26 117.1 . . ?
N7 C35 H35A 106.9 . . ?
N7 C35 H35B 106.9 . . ?
N7 C35 C36 121.5(19) . . ?
H35A C35 H35B 106.7 . . ?
C36 C35 H35A 106.9 . . ?
C36 C35 H35B 106.9 . . ?
N8 C37 H37A 109.8 . . ?
N8 C37 H37B 111.6 . . ?
N8 C37 H37C 107.1 . . ?
H37A C37 H37B 109.5 . . ?
H37A C37 H37C 109.5 . . ?
H37B C37 H37C 109.4 . . ?
N5 C24 H24 116.8 . . ?
N5 C24 C23 126.4(12) . . ?
C23 C24 H24 116.8 . . ?
N5 C31 H31A 109.1 . . ?
N5 C31 H31B 109.1 . . ?
N5 C31 C32 112.6(16) . . ?
H31A C31 H31B 107.8 . . ?
C32 C31 H31A 109.1 . . ?
C32 C31 H31B 109.1 . . ?
N6 C33 H33A 111.9 . . ?
N6 C33 H33B 111.0 . . ?
N6 C33 H33C 105.4 . . ?
H33A C33 H33B 109.5 . . ?
H33A C33 H33C 109.5 . . ?
H33B C33 H33C 109.5 . . ?
N2 C6 H6A 111.2 . . ?
N2 C6 H6B 114.4 . . ?
N2 C6 H6C 102.7 . . ?
H6A C6 H6B 109.5 . . ?
H6A C6 H6C 109.5 . . ?
H6B C6 H6C 109.5 . . ?
N2 C5 H5A 107.4 . . ?
N2 C5 H5B 107.4 . . ?
N2 C5 C4 119.8(18) . . ?
H5A C5 H5B 106.9 . . ?
C4 C5 H5A 107.4 . . ?
C4 C5 H5B 107.4 . . ?
N1 C4 C5 105.1(16) . . ?
N1 C4 H4A 110.7 . . ?
N1 C4 H4B 110.7 . . ?
C5 C4 H4A 110.7 . . ?
C5 C4 H4B 110.7 . . ?
H4A C4 H4B 108.8 . . ?
C1 C2 C1 116(2) 9_546 . ?
C3 C2 C1 117(2) . 9_546 ?
C3 C2 C1 127(2) . . ?
O1 C1 C2 118.7(17) . 5_456 ?
O1 C1 C2 117.0(16) . . ?
C2 C1 C2 124(2) 5_456 . ?
N1 C3 C2 130.3(18) . . ?
N1 C3 H3 114.8 . . ?
C2 C3 H3 114.8 . . ?
N2 C7 H7A 107.1 . . ?
N2 C7 H7B 103.2 . . ?
N2 C7 H7C 117.7 . . ?
H7A C7 H7B 109.5 . . ?
H7A C7 H7C 109.5 . . ?
H7B C7 H7C 109.5 . . ?
O6 C15 O7 134.3(19) . . ?
O6 C15 C14 113.0(14) . . ?
O7 C15 C14 112.4(12) . . ?
N6 C34 H34A 120.3 . . ?
N6 C34 H34B 101.1 . . ?
N6 C34 H34C 106.5 . . ?
H34A C34 H34B 109.5 . . ?
H34A C34 H34C 109.5 . . ?
H34B C34 H34C 109.4 . . ?
N8 C38 H38A 115.1 . . ?
N8 C38 H38B 103.1 . . ?
N8 C38 H38C 110.0 . . ?
H38A C38 H38B 109.4 . . ?
H38A C38 H38C 109.5 . . ?
H38B C38 H38C 109.5 . . ?
N8 C36 H36A 110.4 . . ?
N8 C36 H36B 110.4 . . ?
C35 C36 N8 106.6(18) . . ?
C35 C36 H36A 110.4 . . ?
C35 C36 H36B 110.4 . . ?
H36A C36 H36B 108.6 . . ?
N4 C28 C27 112.5(16) . . ?
N4 C28 H28A 109.1 . . ?
N4 C28 H28B 109.1 . . ?
C27 C28 H28A 109.1 . . ?
C27 C28 H28B 109.1 . . ?
H28A C28 H28B 107.8 . . ?
C22 C23 C24 126.8(9) . . ?
C22 C23 C18 120.0 . . ?
C18 C23 C24 112.7(9) . . ?
O11 C22 C23 116.0(9) . . ?
O11 C22 C21 123.8(9) . . ?
C23 C22 C21 120.0 . . ?
C22 C21 C25 114.5(9) . . ?
C20 C21 C22 120.0 . . ?
C20 C21 C25 125.2(9) . . ?
O12 C20 C21 121.3(9) . . ?
O12 C20 C19 118.5(9) . . ?
C21 C20 C19 120.0 . . ?
C20 C19 C26 113.8(10) . . ?
C20 C19 C18 120.0 . . ?
C18 C19 C26 125.9(10) . . ?
O10 C18 C23 120.8(9) . . ?
O10 C18 C19 118.9(9) . . ?
C19 C18 C23 120.0 . . ?
N7 C25 C21 119.7(13) . . ?
N7 C25 H25 120.1 . . ?
C21 C25 H25 120.1 . . ?
N6 C32 H32A 110.2 . . ?
N6 C32 H32B 110.2 . . ?
C31 C32 N6 107.6(16) . . ?
C31 C32 H32A 110.2 . . ?
C31 C32 H32B 110.2 . . ?
H32A C32 H32B 108.5 . . ?
O1X Cu1X O2X 89.9(7) . . ?
O1X Cu1X N1X 92.9(6) . . ?
O1X Cu1X N2X 173.0(7) . . ?
O2X Cu1X N1X 177.0(8) . . ?
O2X Cu1X N2X 96.6(10) . . ?
N1X Cu1X N2X 80.6(8) . . ?
O4X Cu2X N4X 93.1(8) . . ?
O10X Cu2X O4X 89.5(6) . . ?
O10X Cu2X N4X 172.3(6) . . ?
N3X Cu2X O4X 176.3(7) . . ?
N3X Cu2X O10X 93.4(6) . . ?
N3X Cu2X N4X 83.7(8) . . ?
O6X Cu3X O7X 59.4(5) 20 20 ?
O6X Cu3X N5X 165.9(6) 20 . ?
O6X Cu3X N6X 89.1(8) 20 . ?
O6X Cu3X C15X 29.5(4) 20 20 ?
O7X Cu3X C15X 29.9(2) 20 20 ?
O11X Cu3X O6X 92.6(7) . 20 ?
O11X Cu3X O7X 84.4(5) . 20 ?
O11X Cu3X N5X 96.8(5) . . ?
O11X Cu3X N6X 174.8(6) . . ?
O11X Cu3X C15X 86.8(7) . 20 ?
N5X Cu3X O7X 131.9(6) . 20 ?
N5X Cu3X N6X 80.6(7) . . ?
N5X Cu3X C15X 161.3(6) . 20 ?
N6X Cu3X O7X 100.7(6) . 20 ?
N6X Cu3X C15X 97.1(9) . 20 ?
O8X Cu4X N7X 173.1(9) 24_456 . ?
O8X Cu4X N8X 99.8(8) 24_456 . ?
O12X Cu4X O8X 85.7(6) . 24_456 ?
O12X Cu4X N7X 92.9(5) . . ?
O12X Cu4X N8X 172.6(7) . . ?
N7X Cu4X N8X 82.3(7) . . ?
C1X O1X Cu1X 124.4(10) . . ?
C17X O2X Cu1X 107.6(14) . . ?
C8X O4X Cu2X 122.7(10) . . ?
C15X O6X Cu3X 102.1(13) . 23_455 ?
C15X O7X Cu3X 81.3(10) . 23_455 ?
C16X O8X Cu4X 118.5(11) . 18_345 ?
C18X O10X Cu2X 129.3(9) . . ?
C22X O11X Cu3X 126.1(9) . . ?
C20X O12X Cu4X 133.1(9) . . ?
C3X N1X Cu1X 114.8(12) . . ?
C4X N1X Cu1X 115.8(12) . . ?
C4X N1X C3X 128.9(15) . . ?
C5X N2X Cu1X 107.8(14) . . ?
C5X N2X C7X 111(2) . . ?
C5X N2X C6X 116(2) . . ?
C7X N2X Cu1X 104.3(15) . . ?
C6X N2X Cu1X 114.8(18) . . ?
C6X N2X C7X 102.6(19) . . ?
C27X N3X Cu2X 113.4(15) . . ?
C26X N3X Cu2X 120.7(12) . . ?
C26X N3X C27X 122.4(17) . . ?
C29X N4X Cu2X 121.5(14) . . ?
C28X N4X Cu2X 112.5(12) . . ?
C28X N4X C29X 110.3(16) . . ?
C28X N4X C30X 98.7(16) . . ?
C30X N4X Cu2X 112.6(14) . . ?
C30X N4X C29X 97.9(17) . . ?
C24X N5X Cu3X 120.2(10) . . ?
C24X N5X C31X 123.5(12) . . ?
C31X N5X Cu3X 112.0(10) . . ?
C32X N6X Cu3X 114.6(12) . . ?
C32X N6X C33X 103.3(16) . . ?
C32X N6X C34X 96.2(15) . . ?
C33X N6X Cu3X 117.8(12) . . ?
C33X N6X C34X 117.6(17) . . ?
C34X N6X Cu3X 105.5(12) . . ?
C25X N7X Cu4X 118.8(12) . . ?
C25X N7X C35X 123.9(14) . . ?
C35X N7X Cu4X 108.8(12) . . ?
C37X N8X Cu4X 110.5(14) . . ?
C38X N8X Cu4X 105.5(15) . . ?
C38X N8X C37X 99.7(17) . . ?
C36X N8X Cu4X 112.5(12) . . ?
C36X N8X C37X 128.1(16) . . ?
C36X N8X C38X 95.6(16) . . ?
O2X C17X O3X 121.7(15) . . ?
O2X C17X C11X 114.6(14) . . ?
O3X C17X C11X 123.3(12) . . ?
N7X C25X H25X 113.1 . . ?
N7X C25X C21X 133.9(14) . . ?
C21X C25X H25X 113.1 . . ?
N6X C32X H32C 110.0 . . ?
N6X C32X H32D 110.0 . . ?
N6X C32X C31X 108.4(17) . . ?
H32C C32X H32D 108.4 . . ?
C31X C32X H32C 110.0 . . ?
C31X C32X H32D 110.0 . . ?
C3X C2X C1X 124(2) . 9_546 ?
C1X C2X C3X 124(2) . . ?
C1X C2X C1X 108(2) . 9_546 ?
N1X C3X C2X 133.0(19) . . ?
N1X C3X H3X 113.5 . . ?
C2X C3X H3X 113.5 . . ?
N2X C5X H5XA 109.0 . . ?
N2X C5X H5XB 109.0 . . ?
N2X C5X C4X 112.7(18) . . ?
H5XA C5X H5XB 107.8 . . ?
C4X C5X H5XA 109.0 . . ?
C4X C5X H5XB 109.0 . . ?
N2X C7X H7XA 107.3 . . ?
N2X C7X H7XB 114.8 . . ?
N2X C7X H7XC 106.3 . . ?
H7XA C7X H7XB 109.5 . . ?
H7XA C7X H7XC 109.4 . . ?
H7XB C7X H7XC 109.5 . . ?
N2X C6X H6XA 108.5 . . ?
N2X C6X H6XB 103.1 . . ?
N2X C6X H6XC 116.5 . . ?
H6XA C6X H6XB 109.5 . . ?
H6XA C6X H6XC 109.4 . . ?
H6XB C6X H6XC 109.5 . . ?
O6X C15X Cu3X 48.4(11) . 23_455 ?
O6X C15X O7X 117.0(17) . . ?
O6X C15X C14X 118.0(14) . . ?
O7X C15X Cu3X 68.8(10) . 23_455 ?
O7X C15X C14X 124.4(13) . . ?
C14X C15X Cu3X 162.1(13) . 23_455 ?
C14X C13X H13X 120.0 . . ?
C14X C13X C12X 120.0 . . ?
C12X C13X H13X 120.0 . . ?
C13X C14X C15X 111.7(9) . . ?
C9X C14X C15X 128.3(9) . . ?
C9X C14X C13X 120.0 . . ?
C14X C9X C10X 120.0 . . ?
C14X C9X C8X 116.2(11) . . ?
C10X C9X C8X 123.7(11) . . ?
C9X C10X H10X 120.0 . . ?
C11X C10X C9X 120.0 . . ?
C11X C10X H10X 120.0 . . ?
C10X C11X C17X 110.3(9) . . ?
C10X C11X C12X 120.0 . . ?
C12X C11X C17X 129.7(9) . . ?
C13X C12X C16X 122.4(10) . . ?
C11X C12X C13X 120.0 . . ?
C11X C12X C16X 117.0(10) . . ?
N6X C33X H33D 113.2 . . ?
N6X C33X H33E 108.9 . . ?
N6X C33X H33F 106.3 . . ?
H33D C33X H33E 109.5 . . ?
H33D C33X H33F 109.5 . . ?
H33E C33X H33F 109.5 . . ?
N6X C34X H34D 112.7 . . ?
N6X C34X H34E 101.5 . . ?
N6X C34X H34F 113.9 . . ?
H34D C34X H34E 109.4 . . ?
H34D C34X H34F 109.5 . . ?
H34E C34X H34F 109.4 . . ?
N8X C37X H37D 117.8 . . ?
N8X C37X H37E 106.2 . . ?
N8X C37X H37F 104.1 . . ?
H37D C37X H37E 109.5 . . ?
H37D C37X H37F 109.5 . . ?
H37E C37X H37F 109.5 . . ?
N8X C38X H38D 115.0 . . ?
N8X C38X H38E 112.7 . . ?
N8X C38X H38F 100.3 . . ?
H38D C38X H38E 109.5 . . ?
H38D C38X H38F 109.4 . . ?
H38E C38X H38F 109.5 . . ?
O8X C16X O9X 126.7(13) . . ?
O8X C16X C12X 110.2(11) . . ?
O9X C16X C12X 122.8(11) . . ?
N5X C24X H24X 115.3 . . ?
N5X C24X C23X 129.3(13) . . ?
C23X C24X H24X 115.3 . . ?
N8X C36X H36C 110.1 . . ?
N8X C36X H36D 110.1 . . ?
H36C C36X H36D 108.4 . . ?
C35X C36X N8X 107.9(18) . . ?
C35X C36X H36C 110.1 . . ?
C35X C36X H36D 110.1 . . ?
O4X C8X C9X 117.3(11) . . ?
O5X C8X O4X 129.0(14) . . ?
O5X C8X C9X 110.1(12) . . ?
N4X C29X H29D 108.6 . . ?
N4X C29X H29E 106.5 . . ?
N4X C29X H29F 113.2 . . ?
H29D C29X H29E 109.5 . . ?
H29D C29X H29F 109.5 . . ?
H29E C29X H29F 109.5 . . ?
N3X C27X H27X 118.2 . . ?
N3X C27X C28X 123.6(18) . . ?
C28X C27X H27X 118.2 . . ?
N4X C28X C27X 105.1(16) . . ?
N4X C28X H28C 110.7 . . ?
N4X C28X H28D 110.7 . . ?
C27X C28X H28C 110.7 . . ?
C27X C28X H28D 110.7 . . ?
H28C C28X H28D 108.8 . . ?
N4X C30X H30D 98.7 . . ?
N4X C30X H30E 113.7 . . ?
N4X C30X H30F 115.4 . . ?
H30D C30X H30E 109.5 . . ?
H30D C30X H30F 109.5 . . ?
H30E C30X H30F 109.4 . . ?
N3X C26X H26X 112.8 . . ?
N3X C26X C19X 134.3(15) . . ?
C19X C26X H26X 112.8 . . ?
O10X C18X C23X 117.8(9) . . ?
O10X C18X C19X 122.1(9) . . ?
C23X C18X C19X 120.0 . . ?
C18X C23X C24X 117.7(9) . . ?
C22X C23X C24X 122.3(9) . . ?
C22X C23X C18X 120.0 . . ?
O11X C22X C23X 123.0(9) . . ?
O11X C22X C21X 115.9(9) . . ?
C23X C22X C21X 120.0 . . ?
C22X C21X C25X 120.5(9) . . ?
C20X C21X C25X 119.5(9) . . ?
C20X C21X C22X 120.0 . . ?
O12X C20X C21X 119.6(9) . . ?
O12X C20X C19X 120.4(9) . . ?
C21X C20X C19X 120.0 . . ?
C18X C19X C26X 117.1(10) . . ?
C20X C19X C26X 122.9(10) . . ?
C20X C19X C18X 120.0 . . ?
N7X C35X C36X 111.7(17) . . ?
N7X C35X H35C 109.3 . . ?
N7X C35X H35D 109.3 . . ?
C36X C35X H35C 109.3 . . ?
C36X C35X H35D 109.3 . . ?
H35C C35X H35D 107.9 . . ?
N5X C31X C32X 112.6(16) . . ?
N5X C31X H31C 109.1 . . ?
N5X C31X H31D 109.1 . . ?
C32X C31X H31C 109.1 . . ?
C32X C31X H31D 109.1 . . ?
H31C C31X H31D 107.8 . . ?
N1X C4X C5X 109.3(17) . . ?
N1X C4X H4XA 109.8 . . ?
N1X C4X H4XB 109.8 . . ?
C5X C4X H4XA 109.8 . . ?
C5X C4X H4XB 109.8 . . ?
H4XA C4X H4XB 108.3 . . ?
O1X C1X C2X 104.4(18) . 5_456 ?
C2X C1X O1X 124(2) . . ?
C2X C1X C2X 129(2) . 5_456 ?

loop_
_geom_bond_atom_site_label_1
_geom_bond_atom_site_label_2
_geom_bond_distance
_geom_bond_site_symmetry_2
_geom_bond_publ_flag
Cu1 O1 1.889(8) . ?
Cu1 O2 2.04(2) . ?
Cu1 N1 1.959(9) . ?
Cu1 N2 1.993(9) . ?
Cu2 O4 1.891(9) . ?
Cu2 O10 1.899(8) . ?
Cu2 N3 2.046(19) . ?
Cu2 N4 1.983(9) . ?
Cu3 O6 2.025(18) 20 ?
Cu3 O11 1.900(8) . ?
Cu3 N5 1.961(9) . ?
Cu3 N6 1.993(9) . ?
Cu4 O8 1.915(14) 24_456 ?
Cu4 O12 1.889(8) . ?
Cu4 N7 1.981(10) . ?
Cu4 N8 1.986(9) . ?
O1 C1 1.384(18) . ?
O2 C17 1.283(10) . ?
O3 C17 1.282(10) . ?
O4 C8 1.292(10) . ?
O5 C8 1.288(10) . ?
O6 C15 1.273(10) . ?
O7 C15 1.281(10) . ?
O8 C16 1.302(10) . ?
O9 C16 1.291(10) . ?
O10 C18 1.372(13) . ?
O11 C22 1.395(13) . ?
O12 C20 1.284(13) . ?
N1 C4 1.2727(14) . ?
N1 C3 1.275(10) . ?
N2 C6 1.502(11) . ?
N2 C5 1.39(3) . ?
N2 C7 1.510(11) . ?
N3 C27 1.2729(14) . ?
N3 C26 1.23(2) . ?
N4 C29 1.509(11) . ?
N4 C30 1.508(11) . ?
N4 C28 1.40(3) . ?
N5 C24 1.2700(14) . ?
N5 C31 1.403(13) . ?
N6 C33 1.520(11) . ?
N6 C34 1.521(11) . ?
N6 C32 1.69(3) . ?
N7 C35 1.392(10) . ?
N7 C25 1.2700(14) . ?
N8 C37 1.506(11) . ?
N8 C38 1.509(11) . ?
N8 C36 1.52(3) . ?
C17 C11 1.524(12) . ?
C13 H13 0.9300 . ?
C13 C14 1.3900 . ?
C13 C12 1.3900 . ?
C14 C9 1.3900 . ?
C14 C15 1.54(2) . ?
C9 C10 1.3900 . ?
C9 C8 1.520(11) . ?
C10 H10 0.9300 . ?
C10 C11 1.3900 . ?
C11 C12 1.3900 . ?
C12 C16 1.528(11) . ?
C29 H29A 0.9600 . ?
C29 H29B 0.9603 . ?
C29 H29C 0.9600 . ?
C30 H30A 0.9602 . ?
C30 H30B 0.9603 . ?
C30 H30C 0.9601 . ?
C27 H27 0.9300 . ?
C27 C28 1.448(13) . ?
C26 H26 0.9300 . ?
C26 C19 1.507(11) . ?
C35 H35A 0.9700 . ?
C35 H35B 0.9700 . ?
C35 C36 1.430(13) . ?
C37 H37A 0.9601 . ?
C37 H37B 0.9602 . ?
C37 H37C 0.9601 . ?
C24 H24 0.9300 . ?
C24 C23 1.471(11) . ?
C31 H31A 0.9700 . ?
C31 H31B 0.9700 . ?
C31 C32 1.448(13) . ?
C33 H33A 0.9602 . ?
C33 H33B 0.9601 . ?
C33 H33C 0.9596 . ?
C6 H6A 0.9599 . ?
C6 H6B 0.9598 . ?
C6 H6C 0.9600 . ?
C5 H5A 0.9700 . ?
C5 H5B 0.9700 . ?
C5 C4 1.473(13) . ?
C4 H4A 0.9700 . ?
C4 H4B 0.9700 . ?
C2 C1 1.47(3) . ?
C2 C1 1.43(4) 9_546 ?
C2 C3 1.38(4) . ?
C3 H3 0.9300 . ?
C7 H7A 0.9596 . ?
C7 H7B 0.9603 . ?
C7 H7C 0.9598 . ?
C34 H34A 0.9603 . ?
C34 H34B 0.9599 . ?
C34 H34C 0.9600 . ?
C38 H38A 0.9602 . ?
C38 H38B 0.9594 . ?
C38 H38C 0.9598 . ?
C36 H36A 0.9700 . ?
C36 H36B 0.9700 . ?
C28 H28A 0.9700 . ?
C28 H28B 0.9700 . ?
C23 C22 1.3900 . ?
C23 C18 1.3900 . ?
C22 C21 1.3900 . ?
C21 C20 1.3900 . ?
C21 C25 1.480(11) . ?
C20 C19 1.3900 . ?
C19 C18 1.3900 . ?
C25 H25 0.9300 . ?
C32 H32A 0.9700 . ?
C32 H32B 0.9700 . ?
Cu1X O1X 1.908(8) . ?
Cu1X O2X 1.92(2) . ?
Cu1X N1X 1.971(9) . ?
Cu1X N2X 1.987(9) . ?
Cu2X O4X 1.908(8) . ?
Cu2X O10X 1.901(8) . ?
Cu2X N3X 1.887(19) . ?
Cu2X N4X 1.986(9) . ?
Cu3X O6X 1.94(2) 20 ?
Cu3X O7X 2.397(15) 20 ?
Cu3X O11X 1.885(8) . ?
Cu3X N5X 1.964(9) . ?
Cu3X N6X 2.001(9) . ?
Cu3X C15X 2.542(17) 20 ?
Cu4X O8X 1.965(14) 24_456 ?
Cu4X O12X 1.894(8) . ?
Cu4X N7X 1.983(9) . ?
Cu4X N8X 1.984(9) . ?
O1X C1X 1.46(2) . ?
O2X C17X 1.284(10) . ?
O3X C17X 1.288(10) . ?
O4X C8X 1.292(10) . ?
O5X C8X 1.286(10) . ?
O6X C15X 1.281(10) . ?
O7X C15X 1.282(10) . ?
O8X C16X 1.284(10) . ?
O9X C16X 1.284(10) . ?
O10X C18X 1.358(13) . ?
O11X C22X 1.339(13) . ?
O12X C20X 1.380(13) . ?
N1X C3X 1.283(10) . ?
N1X C4X 1.2727(14) . ?
N2X C5X 1.36(3) . ?
N2X C7X 1.512(11) . ?
N2X C6X 1.501(11) . ?
N3X C27X 1.2728(14) . ?
N3X C26X 1.25(2) . ?
N4X C29X 1.512(11) . ?
N4X C28X 1.46(3) . ?
N4X C30X 1.504(11) . ?
N5X C24X 1.2697(14) . ?
N5X C31X 1.396(12) . ?
N6X C32X 1.42(3) . ?
N6X C33X 1.520(11) . ?
N6X C34X 1.529(11) . ?
N7X C25X 1.2701(14) . ?
N7X C35X 1.399(9) . ?
N8X C37X 1.509(11) . ?
N8X C38X 1.504(11) . ?
N8X C36X 1.47(3) . ?
C17X C11X 1.529(11) . ?
C25X H25X 0.9300 . ?
C25X C21X 1.509(11) . ?
C32X H32C 0.9700 . ?
C32X H32D 0.9700 . ?
C32X C31X 1.445(13) . ?
C2X C3X 1.41(3) . ?
C2X C1X 1.61(3) 9_546 ?
C2X C1X 1.09(3) . ?
C3X H3X 0.9300 . ?
C5X H5XA 0.9700 . ?
C5X H5XB 0.9700 . ?
C5X C4X 1.462(11) . ?
C7X H7XA 0.9600 . ?
C7X H7XB 0.9600 . ?
C7X H7XC 0.9601 . ?
C6X H6XA 0.9606 . ?
C6X H6XB 0.9589 . ?
C6X H6XC 0.9597 . ?
C15X C14X 1.536(19) . ?
C13X H13X 0.9300 . ?
C13X C14X 1.3900 . ?
C13X C12X 1.3900 . ?
C14X C9X 1.3900 . ?
C9X C10X 1.3900 . ?
C9X C8X 1.503(11) . ?
C10X H10X 0.9300 . ?
C10X C11X 1.3900 . ?
C11X C12X 1.3900 . ?
C12X C16X 1.506(11) . ?
C33X H33D 0.9601 . ?
C33X H33E 0.9598 . ?
C33X H33F 0.9594 . ?
C34X H34D 0.9597 . ?
C34X H34E 0.9607 . ?
C34X H34F 0.9600 . ?
C37X H37D 0.9596 . ?
C37X H37E 0.9602 . ?
C37X H37F 0.9600 . ?
C38X H38D 0.9601 . ?
C38X H38E 0.9598 . ?
C38X H38F 0.9602 . ?
C24X H24X 0.9300 . ?
C24X C23X 1.495(11) . ?
C36X H36C 0.9700 . ?
C36X H36D 0.9700 . ?
C36X C35X 1.454(13) . ?
C29X H29D 0.9599 . ?
C29X H29E 0.9602 . ?
C29X H29F 0.9599 . ?
C27X H27X 0.9300 . ?
C27X C28X 1.466(11) . ?
C28X H28C 0.9700 . ?
C28X H28D 0.9700 . ?
C30X H30D 0.9597 . ?
C30X H30E 0.9597 . ?
C30X H30F 0.9605 . ?
C26X H26X 0.9300 . ?
C26X C19X 1.494(11) . ?
C18X C23X 1.3900 . ?
C18X C19X 1.3900 . ?
C23X C22X 1.3900 . ?
C22X C21X 1.3900 . ?
C21X C20X 1.3900 . ?
C20X C19X 1.3900 . ?
C35X H35C 0.9700 . ?
C35X H35D 0.9700 . ?
C31X H31C 0.9700 . ?
C31X H31D 0.9700 . ?
C4X H4XA 0.9700 . ?
C4X H4XB 0.9700 . ?

loop_
_geom_torsion_atom_site_label_1
_geom_torsion_atom_site_label_2
_geom_torsion_atom_site_label_3
_geom_torsion_atom_site_label_4
_geom_torsion
_geom_torsion_site_symmetry_1
_geom_torsion_site_symmetry_2
_geom_torsion_site_symmetry_3
_geom_torsion_site_symmetry_4
_geom_torsion_publ_flag
Cu1 O1 C1 C2 16(2) . . . . ?
Cu1 O1 C1 C2 -172.9(17) . . . 5_456 ?
Cu1 O2 C17 O3 27(3) . . . . ?
Cu1 O2 C17 C11 -168.5(17) . . . . ?
Cu1 N1 C4 C5 -30(2) . . . . ?
Cu1 N1 C3 C2 -13(3) . . . . ?
Cu1 N2 C5 C4 -24(2) . . . . ?
Cu2 O4 C8 O5 -42(3) . . . . ?
Cu2 O4 C8 C9 148.3(14) . . . . ?
Cu2 O10 C18 C23 -170.7(9) . . . . ?
Cu2 O10 C18 C19 3.8(17) . . . . ?
Cu2 N3 C27 C28 16(3) . . . . ?
Cu2 N3 C26 C19 -26(3) . . . . ?
Cu2 N4 C28 C27 -3(2) . . . . ?
Cu3 O6 C15 O7 4(4) 23_455 . . . ?
Cu3 O6 C15 C14 178.9(14) 23_455 . . . ?
Cu3 O11 C22 C23 1.6(17) . . . . ?
Cu3 O11 C22 C21 176.3(8) . . . . ?
Cu3 N5 C24 C23 -15(3) . . . . ?
Cu3 N5 C31 C32 42(2) . . . . ?
Cu3 N6 C32 C31 14.2(19) . . . . ?
Cu4 O8 C16 O9 -38(3) 18_345 . . . ?
Cu4 O8 C16 C12 141.8(13) 18_345 . . . ?
Cu4 O12 C20 C21 -3.1(18) . . . . ?
Cu4 O12 C20 C19 -178.1(8) . . . . ?
Cu4 N7 C35 C36 -9(3) . . . . ?
Cu4 N7 C25 C21 -45(3) . . . . ?
Cu4 N8 C36 C35 -39.0(19) . . . . ?
O2 Cu1 O1 C1 159.4(12) . . . . ?
O2 C17 C11 C10 150.7(18) . . . . ?
O2 C17 C11 C12 -21(3) . . . . ?
O3 C17 C11 C10 -42(3) . . . . ?
O3 C17 C11 C12 146.6(16) . . . . ?
O4 Cu2 O10 C18 168.7(14) . . . . ?
O6 Cu3 O11 C22 -169.3(14) 20 . . . ?
O8 Cu4 O12 C20 -166.8(14) 24_456 . . . ?
O10 Cu2 O4 C8 -42.6(15) . . . . ?
O11 C22 C21 C20 -174.5(14) . . . . ?
O11 C22 C21 C25 11.9(14) . . . . ?
O12 C20 C19 C26 1.1(14) . . . . ?
O12 C20 C19 C18 175.1(14) . . . . ?
N1 Cu1 O1 C1 -20.9(13) . . . . ?
N2 C5 C4 N1 36(3) . . . . ?
N3 Cu2 O10 C18 -10.7(14) . . . . ?
N3 C27 C28 N4 -10(3) . . . . ?
N3 C26 C19 C20 -172.0(16) . . . . ?
N3 C26 C19 C18 14(2) . . . . ?
N4 Cu2 O4 C8 133.8(15) . . . . ?
N5 Cu3 O11 C22 3.4(14) . . . . ?
N5 C24 C23 C22 23(2) . . . . ?
N5 C24 C23 C18 -165.6(16) . . . . ?
N5 C31 C32 N6 -35(2) . . . . ?
N7 Cu4 O12 C20 -8.9(15) . . . . ?
N7 C35 C36 N8 33(3) . . . . ?
C17 C11 C12 C13 171.3(15) . . . . ?
C17 C11 C12 C16 -12.6(16) . . . . ?
C13 C14 C9 C10 0.0 . . . . ?
C13 C14 C9 C8 172.4(13) . . . . ?
C13 C14 C15 O6 152.8(16) . . . . ?
C13 C14 C15 O7 -31(3) . . . . ?
C13 C12 C16 O8 -65(2) . . . . ?
C13 C12 C16 O9 115.0(15) . . . . ?
C14 C13 C12 C11 0.0 . . . . ?
C14 C13 C12 C16 -176.5(11) . . . . ?
C14 C9 C10 C11 0.0 . . . . ?
C14 C9 C8 O4 114.7(17) . . . . ?
C14 C9 C8 O5 -55(2) . . . . ?
C9 C14 C15 O6 -20(3) . . . . ?
C9 C14 C15 O7 156.0(15) . . . . ?
C9 C10 C11 C17 -171.5(14) . . . . ?
C9 C10 C11 C12 0.0 . . . . ?
C10 C9 C8 O4 -72(2) . . . . ?
C10 C9 C8 O5 117.4(18) . . . . ?
C10 C11 C12 C13 0.0 . . . . ?
C10 C11 C12 C16 176.1(12) . . . . ?
C11 C12 C16 O8 119.1(16) . . . . ?
C11 C12 C16 O9 -61(2) . . . . ?
C12 C13 C14 C9 0.0 . . . . ?
C12 C13 C14 C15 -172.6(15) . . . . ?
C8 C9 C10 C11 -173.5(11) . . . . ?
C29 N4 C28 C27 -120(2) . . . . ?
C30 N4 C28 C27 118(2) . . . . ?
C27 N3 C26 C19 -165.6(18) . . . . ?
C26 N3 C27 C28 161(2) . . . . ?
C26 C19 C18 O10 -1.3(15) . . . . ?
C26 C19 C18 C23 173.3(14) . . . . ?
C35 N7 C25 C21 -177.6(18) . . . . ?
C37 N8 C36 C35 -156.4(19) . . . . ?
C24 N5 C31 C32 -171.8(18) . . . . ?
C24 C23 C22 O11 -14.4(15) . . . . ?
C24 C23 C22 C21 170.7(15) . . . . ?
C24 C23 C18 O10 2.5(14) . . . . ?
C24 C23 C18 C19 -171.9(13) . . . . ?
C31 N5 C24 C23 -158.2(18) . . . . ?
C33 N6 C32 C31 -85.8(19) . . . . ?
C6 N2 C5 C4 91(2) . . . . ?
C4 N1 C3 C2 164(3) . . . . ?
C1 C2 C1 O1 175.1(15) 9_546 . . . ?
C1 C2 C1 C2 5(5) 9_546 . . 5_456 ?
C1 C2 C3 N1 -176(2) 9_546 . . . ?
C1 C2 C3 N1 4(5) . . . . ?
C3 N1 C4 C5 153.0(19) . . . . ?
C3 C2 C1 O1 -4(4) . . . . ?
C3 C2 C1 C2 -174.7(12) . . . 5_456 ?
C7 N2 C5 C4 -155.2(19) . . . . ?
C15 C14 C9 C10 172.5(15) . . . . ?
C15 C14 C9 C8 -15.1(17) . . . . ?
C34 N6 C32 C31 143.3(18) . . . . ?
C38 N8 C36 C35 92(2) . . . . ?
C23 C22 C21 C20 0.0 . . . . ?
C23 C22 C21 C25 -173.6(13) . . . . ?
C22 C23 C18 O10 174.4(13) . . . . ?
C22 C23 C18 C19 0.0 . . . . ?
C22 C21 C20 O12 -175.0(14) . . . . ?
C22 C21 C20 C19 0.0 . . . . ?
C22 C21 C25 N7 -157.7(16) . . . . ?
C21 C20 C19 C26 -174.0(13) . . . . ?
C21 C20 C19 C18 0.0 . . . . ?
C20 C21 C25 N7 29(2) . . . . ?
C20 C19 C18 O10 -174.5(13) . . . . ?
C20 C19 C18 C23 0.0 . . . . ?
C18 C23 C22 O11 174.9(13) . . . . ?
C18 C23 C22 C21 0.0 . . . . ?
C25 N7 C35 C36 130(2) . . . . ?
C25 C21 C20 O12 -2.1(16) . . . . ?
C25 C21 C20 C19 172.9(14) . . . . ?
Cu1X O1X C1X C2X 174.8(10) . . . 5_456 ?
Cu1X O1X C1X C2X 12(3) . . . . ?
Cu1X O2X C17X O3X 12(3) . . . . ?
Cu1X O2X C17X C11X -160.7(16) . . . . ?
Cu1X N1X C3X C2X -29(4) . . . . ?
Cu1X N1X C4X C5X -25(2) . . . . ?
Cu1X N2X C5X C4X -36(2) . . . . ?
Cu2X O4X C8X O5X -13(3) . . . . ?
Cu2X O4X C8X C9X 143.3(13) . . . . ?
Cu2X O10X C18X C23X -167.4(8) . . . . ?
Cu2X O10X C18X C19X 10.1(18) . . . . ?
Cu2X N3X C27X C28X 3(3) . . . . ?
Cu2X N3X C26X C19X -16(3) . . . . ?
Cu2X N4X C28X C27X 13(2) . . . . ?
Cu3X O6X C15X O7X 6(3) 23_455 . . . ?
Cu3X O6X C15X C14X -165.7(17) 23_455 . . . ?
Cu3X O7X C15X O6X -4(2) 23_455 . . . ?
Cu3X O7X C15X C14X 166(2) 23_455 . . . ?
Cu3X O11X C22X C23X 18.7(17) . . . . ?
Cu3X O11X C22X C21X -173.0(8) . . . . ?
Cu3X N5X C24X C23X 7(3) . . . . ?
Cu3X N5X C31X C32X 36(2) . . . . ?
Cu3X N6X C32X C31X 21(2) . . . . ?
Cu3X C15X C14X C13X 123(4) 23_455 . . . ?
Cu3X C15X C14X C9X -58(5) 23_455 . . . ?
Cu4X O8X C16X O9X -22(3) 18_345 . . . ?
Cu4X O8X C16X C12X 151.7(11) 18_345 . . . ?
Cu4X O12X C20X C21X 6.3(18) . . . . ?
Cu4X O12X C20X C19X -175.3(9) . . . . ?
Cu4X N7X C25X C21X 20(3) . . . . ?
Cu4X N7X C35X C36X -44(2) . . . . ?
Cu4X N8X C36X C35X -19(2) . . . . ?
O2X C17X C11X C10X 151.8(19) . . . . ?
O2X C17X C11X C12X -29(3) . . . . ?
O3X C17X C11X C10X -21(3) . . . . ?
O3X C17X C11X C12X 158.4(17) . . . . ?
O6X Cu3X O11X C22X 157.5(13) 20 . . . ?
O6X C15X C14X C13X 159.9(19) . . . . ?
O6X C15X C14X C9X -22(3) . . . . ?
O7X Cu3X O11X C22X -143.7(13) 20 . . . ?
O7X C15X C14X C13X -11(3) . . . . ?
O7X C15X C14X C9X 167.7(17) . . . . ?
O8X Cu4X O12X C20X -173.6(14) 24_456 . . . ?
O10X Cu2X N3X C27X 176.9(16) . . . . ?
O10X Cu2X N3X C26X 17.7(16) . . . . ?
O10X C18X C23X C24X -3.6(14) . . . . ?
O10X C18X C23X C22X 177.5(13) . . . . ?
O10X C18X C19X C26X 0.3(14) . . . . ?
O10X C18X C19X C20X -177.4(14) . . . . ?
O11X C22X C21X C25X 11.9(14) . . . . ?
O11X C22X C21X C20X -168.7(13) . . . . ?
O12X C20X C19X C26X 4.0(15) . . . . ?
O12X C20X C19X C18X -178.4(13) . . . . ?
N2X C5X C4X N1X 41(3) . . . . ?
N3X C27X C28X N4X -12(3) . . . . ?
N3X C26X C19X C18X 3(3) . . . . ?
N3X C26X C19X C20X -178.9(19) . . . . ?
N4X Cu2X N3X C27X 4.1(16) . . . . ?
N4X Cu2X N3X C26X -155.1(17) . . . . ?
N5X Cu3X O11X C22X -12.0(14) . . . . ?
N5X C24X C23X C18X 178.0(16) . . . . ?
N5X C24X C23X C22X -3(2) . . . . ?
N6X C32X C31X N5X -37(3) . . . . ?
N7X Cu4X O12X C20X -0.3(16) . . . . ?
N7X C25X C21X C22X 166(2) . . . . ?
N7X C25X C21X C20X -13(3) . . . . ?
N8X C36X C35X N7X 42(3) . . . . ?
C17X C11X C12X C13X -179.0(17) . . . . ?
C17X C11X C12X C16X -7.4(17) . . . . ?
C25X N7X C35X C36X 168(2) . . . . ?
C25X C21X C20X O12X -2.1(14) . . . . ?
C25X C21X C20X C19X 179.5(13) . . . . ?
C3X N1X C4X C5X 147(2) . . . . ?
C3X C2X C1X O1X -20(4) . . . . ?
C3X C2X C1X C2X -178.6(18) . . . 5_456 ?
C7X N2X C5X C4X -149.8(18) . . . . ?
C6X N2X C5X C4X 94(2) . . . . ?
C15X Cu3X O11X C22X -173.6(13) 20 . . . ?
C15X C14X C9X C10X -178.4(17) . . . . ?
C15X C14X C9X C8X 0.3(17) . . . . ?
C13X C14X C9X C10X 0.0 . . . . ?
C13X C14X C9X C8X 178.7(12) . . . . ?
C13X C12X C16X O8X -65.9(18) . . . . ?
C13X C12X C16X O9X 108.5(18) . . . . ?
C14X C13X C12X C11X 0.0 . . . . ?
C14X C13X C12X C16X -171.2(12) . . . . ?
C14X C9X C10X C11X 0.0 . . . . ?
C14X C9X C8X O4X 124.3(17) . . . . ?
C14X C9X C8X O5X -75.2(18) . . . . ?
C9X C10X C11X C17X 179.2(14) . . . . ?
C9X C10X C11X C12X 0.0 . . . . ?
C10X C9X C8X O4X -57(2) . . . . ?
C10X C9X C8X O5X 103.4(15) . . . . ?
C10X C11X C12X C13X 0.0 . . . . ?
C10X C11X C12X C16X 171.7(11) . . . . ?
C11X C12X C16X O8X 122.7(14) . . . . ?
C11X C12X C16X O9X -63(2) . . . . ?
C12X C13X C14X C15X 178.6(14) . . . . ?
C12X C13X C14X C9X 0.0 . . . . ?
C33X N6X C32X C31X -109(2) . . . . ?
C34X N6X C32X C31X 130.9(19) . . . . ?
C37X N8X C36X C35X -163(2) . . . . ?
C38X N8X C36X C35X 89.9(19) . . . . ?
C24X N5X C31X C32X -167.3(19) . . . . ?
C24X C23X C22X O11X -11.0(15) . . . . ?
C24X C23X C22X C21X -178.8(14) . . . . ?
C8X C9X C10X C11X -178.6(12) . . . . ?
C29X N4X C28X C27X -125.9(19) . . . . ?
C27X N3X C26X C19X -173(2) . . . . ?
C30X N4X C28X C27X 132(2) . . . . ?
C26X N3X C27X C28X 162(2) . . . . ?
C18X C23X C22X O11X 167.8(14) . . . . ?
C18X C23X C22X C21X 0.0 . . . . ?
C23X C18X C19X C26X 177.7(13) . . . . ?
C23X C18X C19X C20X 0.0 . . . . ?
C23X C22X C21X C25X -179.5(13) . . . . ?
C23X C22X C21X C20X 0.0 . . . . ?
C22X C21X C20X O12X 178.4(13) . . . . ?
C22X C21X C20X C19X 0.0 . . . . ?
C21X C20X C19X C26X -177.6(14) . . . . ?
C21X C20X C19X C18X 0.0 . . . . ?
C19X C18X C23X C24X 178.9(13) . . . . ?
C19X C18X C23X C22X 0.0 . . . . ?
C35X N7X C25X C21X 164.3(19) . . . . ?
C31X N5X C24X C23X -147.4(19) . . . . ?
C4X N1X C3X C2X 159(3) . . . . ?
C1X C2X C3X N1X -172(2) 9_546 . . . ?
C1X C2X C3X N1X 33(4) . . . . ?
C1X C2X C1X O1X -177.7(11) 9_546 . . . ?
C1X C2X C1X C2X 24(4) 9_546 . . 5_456 ?

loop_
_twin_individual_id
_twin_individual_mass_fraction_refined
1 0.75(2)
2 0.25(2)

loop_
_smtbx_masks_void_nr
_smtbx_masks_void_average_x
_smtbx_masks_void_average_y
_smtbx_masks_void_average_z
_smtbx_masks_void_volume
_smtbx_masks_void_count_electrons
_smtbx_masks_void_content
1 -0.558 -0.060 -0.114 24884.5 10968.7 ?
